data_7719070
loop_
_publ_author_name
'Gao, Yu-Jing'
'Luo, Ji-Peng'
'Yin, Nan'
'Shi, Quan'
'Meng, Yin-Shan'
'Liu, Tao'

_publ_section_title
;
 Cyano-bridged {Fe<sub>2</sub>Co} assemblies showing metamagnetic
 transition and a magnetocaloric effect.
;
_journal_issue 30
_journal_name_full 'Dalton transactions (Cambridge, England : 2003)'
_journal_page_first 11542
_journal_page_last 11550
_journal_paper_doi 10.1039/d5dt01187f
_journal_volume 54
_journal_year 2025
_chemical_formula_moiety '0.5(C82 H72 B4 Co2 Fe4 N52 O2), 0.5(H4 O2)'
_chemical_formula_sum 'C41 H38 B2 Co Fe2 N26 O2'
_chemical_formula_weight 1119.22
_space_group_crystal_system monoclinic
_space_group_IT_number 15
_space_group_name_Hall '-C 2yc'
_space_group_name_H-M_alt 'C 1 2/c 1'
_atom_sites_solution_hydrogens mixed
_atom_sites_solution_primary dual
_audit_creation_date 2025-04-02
_audit_creation_method
;
Olex2 1.2
(compiled 2017.03.28 svn.r3405 for OlexSys, GUI svn.r5335)
;
_audit_update_record
;
2025-06-08 deposited with the CCDC.	2025-06-17 downloaded from the CCDC.
;
_cell_angle_alpha 90
_cell_angle_beta 91.052(5)
_cell_angle_gamma 90
_cell_formula_units_Z 4
_cell_length_a 14.675(2)
_cell_length_b 23.939(3)
_cell_length_c 14.1582(19)
_cell_measurement_reflns_used 2367
_cell_measurement_temperature 120(2)
_cell_measurement_theta_max 22.81
_cell_measurement_theta_min 2.78
_cell_volume 4973.0(11)
_computing_cell_refinement 'SAINT V8.40A (?, 2016)'
_computing_data_reduction 'SAINT V8.40A (?, 2016)'
_computing_molecular_graphics 'Olex2 (Dolomanov et al., 2009)'
_computing_publication_material 'Olex2 (Dolomanov et al., 2009)'
_computing_structure_refinement 'ShelXL (Sheldrick, 2015)'
_computing_structure_solution 'ShelXT (Sheldrick, 2015)'
_diffrn_ambient_temperature 120.0
_diffrn_measured_fraction_theta_full 0.996
_diffrn_measured_fraction_theta_max 0.992
_diffrn_measurement_device_type 'CCD area detector'
_diffrn_measurement_method 'phi and omega scans'
_diffrn_radiation_monochromator graphite
_diffrn_radiation_type MoK\a
_diffrn_radiation_wavelength 0.71073
_diffrn_reflns_av_R_equivalents 0.1269
_diffrn_reflns_av_unetI/netI 0.1506
_diffrn_reflns_Laue_measured_fraction_full 0.996
_diffrn_reflns_Laue_measured_fraction_max 0.992
_diffrn_reflns_limit_h_max 18
_diffrn_reflns_limit_h_min -19
_diffrn_reflns_limit_k_max 31
_diffrn_reflns_limit_k_min -31
_diffrn_reflns_limit_l_max 18
_diffrn_reflns_limit_l_min -17
_diffrn_reflns_number 19169
_diffrn_reflns_point_group_measured_fraction_full 0.996
_diffrn_reflns_point_group_measured_fraction_max 0.992
_diffrn_reflns_theta_full 25.242
_diffrn_reflns_theta_max 27.529
_diffrn_reflns_theta_min 2.228
_exptl_absorpt_coefficient_mu 0.971
_exptl_absorpt_correction_T_max 0.7456
_exptl_absorpt_correction_T_min 0.6881
_exptl_absorpt_correction_type none
_exptl_absorpt_process_details
;
SADABS-2016/2 (Bruker,2016/2) was used for absorption correction.
wR2(int) was 0.1141 before and 0.0686 after correction.
The Ratio of minimum to maximum transmission is 0.9229.
The \l/2 correction factor is Not present.
;
_exptl_crystal_colour 'clear orangish orange'
_exptl_crystal_colour_lustre clear
_exptl_crystal_colour_modifier orangish
_exptl_crystal_colour_primary orange
_exptl_crystal_density_diffrn 1.495
_exptl_crystal_description plate
_exptl_crystal_F_000 2284
_exptl_crystal_size_max 0.2
_exptl_crystal_size_mid 0.2
_exptl_crystal_size_min 0.1
_refine_diff_density_max 0.970
_refine_diff_density_min -0.596
_refine_diff_density_rms 0.123
_refine_ls_extinction_method none
_refine_ls_goodness_of_fit_ref 1.021
_refine_ls_hydrogen_treatment constr
_refine_ls_matrix_type full
_refine_ls_number_parameters 339
_refine_ls_number_reflns 5683
_refine_ls_number_restraints 0
_refine_ls_restrained_S_all 1.021
_refine_ls_R_factor_all 0.1467
_refine_ls_R_factor_gt 0.0685
_refine_ls_shift/su_max 0.001
_refine_ls_shift/su_mean 0.000
_refine_ls_structure_factor_coef Fsqd
_refine_ls_weighting_details 'w=1/[\s^2^(Fo^2^)+(0.0549P)^2^+10.4024P] where P=(Fo^2^+2Fc^2^)/3'
_refine_ls_weighting_scheme calc
_refine_ls_wR_factor_gt 0.1317
_refine_ls_wR_factor_ref 0.1643
_reflns_Friedel_coverage 0.000
_reflns_number_gt 3222
_reflns_number_total 5683
_reflns_threshold_expression 'I > 2\s(I)'
_cod_data_source_file d5dt01187f2.cif
_cod_data_source_block zhl
_cod_depositor_comments 'Adding full bibliography for 7719070--7719071.cif.'
_cod_original_cell_volume 4973.0(12)
_cod_database_code 7719070
_shelx_shelxl_version_number 2016/6
_shelx_space_group_comment
;
The symmetry employed for this shelxl refinement is uniquely defined
by the following loop, which should always be used as a source of
symmetry information in preference to the above space-group names.
They are only intended as comments.
;
_olex2_refinement_description
;
1. Fixed Uiso
 At 1.2 times of:
  All C(H) groups, All N(H) groups
 At 1.5 times of:
  All O(H,H) groups
2. Others
 Fixed Sof: H00A(0.5) H00B(0.5)
3.a Free rotating group:
 O003(H00A,H00B)
3.b Aromatic/amide H refined with riding coordinates:
 N00D(H00D), C00K(H00K), C2(H2), C00N(H00N), C3(H3), C00P(H00P), C00Q(H00Q),
 C00R(H00R), C00T(H00T), C00U(H00U), N00V(H00V), C00W(H00W), C00X(H00X),
 C00Y(H00Y), C00Z(H00Z), C010(H010), C012(H012), C013(H013)
;
_olex2_submission_special_instructions 'No special instructions were received'

loop_
_space_group_symop_operation_xyz
'x, y, z'
'-x, y, -z+1/2'
'x+1/2, y+1/2, z'
'-x+1/2, y+1/2, -z+1/2'
'-x, -y, -z'
'x, -y, z-1/2'
'-x+1/2, -y+1/2, -z'
'x+1/2, -y+1/2, z-1/2'

loop_
_atom_site_label
_atom_site_type_symbol
_atom_site_fract_x
_atom_site_fract_y
_atom_site_fract_z
_atom_site_U_iso_or_equiv
_atom_site_adp_type
_atom_site_occupancy
_atom_site_site_symmetry_order
_atom_site_calc_flag
_atom_site_refinement_flags_posn
_atom_site_refinement_flags_adp
_atom_site_refinement_flags_occupancy
_atom_site_disorder_assembly
_atom_site_disorder_group
Co1 Co 0.500000 0.53458(4) 0.750000 0.0137(2) Uani 1 2 d S T P . .
Fe1 Fe 0.38727(5) 0.38132(3) 0.54364(5) 0.0149(2) Uani 1 1 d . . . . .
O003 O 0.500000 0.2004(2) 0.750000 0.0280(13) Uani 1 2 d S T P . .
H00A H 0.481868 0.221621 0.795842 0.042 Uiso 0.5 1 d G . . . .
H00B H 0.479148 0.216584 0.699032 0.042 Uiso 0.5 1 d G . . . .
N2 N 0.6458(3) 0.54403(17) 0.7615(3) 0.0160(10) Uani 1 1 d . . . . .
N1 N 0.5019(3) 0.46799(18) 0.6512(3) 0.0194(10) Uani 1 1 d . . . . .
N006 N 0.3133(3) 0.36610(17) 0.6569(3) 0.0172(10) Uani 1 1 d . . . . .
N007 N 0.3032(3) 0.44372(17) 0.5153(3) 0.0177(10) Uani 1 1 d . . . . .
N008 N 0.3067(3) 0.33299(17) 0.4721(3) 0.0168(10) Uani 1 1 d . . . . .
N3 N 0.4901(3) 0.40789(17) 0.3635(3) 0.0197(10) Uani 1 1 d . . . . .
N00A N 0.2206(3) 0.36716(18) 0.6529(3) 0.0191(10) Uani 1 1 d . . . . .
O00B O 1.000000 0.5038(2) 0.750000 0.0405(17) Uani 1 2 d S T P . .
N00C N 0.2148(3) 0.33769(17) 0.4836(3) 0.0158(10) Uani 1 1 d . . . . .
N00D N 0.9228(3) 0.58716(18) 0.7530(3) 0.0205(10) Uani 1 1 d . . . . .
H00D H 0.931804 0.623500 0.752713 0.025 Uiso 1 1 calc R . . . .
N00E N 0.2104(3) 0.43834(18) 0.5268(3) 0.0189(10) Uani 1 1 d . . . . .
N00F N 0.0750(3) 0.3754(2) 0.5538(3) 0.0287(12) Uani 1 1 d . . . . .
N00G N 0.5150(3) 0.28530(19) 0.6022(3) 0.0279(12) Uani 1 1 d . . . . .
C1 C 0.4632(3) 0.4333(2) 0.6112(3) 0.0156(11) Uani 1 1 d . . . . .
C4 C 0.4559(3) 0.3961(2) 0.4337(4) 0.0157(11) Uani 1 1 d . . . . .
C00J C 0.8327(3) 0.5698(2) 0.7565(3) 0.0155(11) Uani 1 1 d . . . . .
C00K C 0.3369(4) 0.3553(2) 0.7470(4) 0.0210(12) Uani 1 1 d . . . . .
H00K H 0.397775 0.352353 0.770455 0.025 Uiso 1 1 calc R . . . .
C00L C 0.4685(4) 0.3218(2) 0.5768(3) 0.0175(12) Uani 1 1 d . . . . .
C2 C 0.7089(3) 0.5045(2) 0.7472(4) 0.0188(12) Uani 1 1 d . . . . .
H2 H 0.689058 0.467098 0.738189 0.023 Uiso 1 1 calc R . . . .
C00N C 0.3178(4) 0.4972(2) 0.4952(3) 0.0213(12) Uani 1 1 d . . . . .
H00N H 0.375977 0.512596 0.482539 0.026 Uiso 1 1 calc R . . . .
C3 C 0.6771(4) 0.5966(2) 0.7736(4) 0.0194(12) Uani 1 1 d . . . . .
H3 H 0.633998 0.625430 0.784122 0.023 Uiso 1 1 calc R . . . .
C00P C 0.7672(3) 0.6106(2) 0.7716(4) 0.0185(12) Uani 1 1 d . . . . .
H00P H 0.785251 0.648376 0.780624 0.022 Uiso 1 1 calc R . . . .
C00Q C 0.3193(4) 0.2936(2) 0.4058(3) 0.0202(12) Uani 1 1 d . . . . .
H00Q H 0.376735 0.281881 0.383118 0.024 Uiso 1 1 calc R . . . .
C00R C 0.8017(3) 0.5155(2) 0.7450(3) 0.0171(11) Uani 1 1 d . . . . .
H00R H 0.843808 0.485974 0.735547 0.020 Uiso 1 1 calc R . . . .
C00S C 1.000000 0.5543(3) 0.750000 0.0234(18) Uani 1 2 d S T P . .
C00T C 0.2596(4) 0.3490(2) 0.8013(4) 0.0225(13) Uani 1 1 d . . . . .
H00T H 0.256973 0.340574 0.866786 0.027 Uiso 1 1 calc R . . . .
C00U C 0.2358(4) 0.2726(2) 0.3757(4) 0.0222(12) Uani 1 1 d . . . . .
H00U H 0.224982 0.244356 0.329826 0.027 Uiso 1 1 calc R . . . .
N00V N 0.0343(4) 0.3319(2) 0.6005(4) 0.0410(14) Uani 1 1 d . . . . .
H00V H 0.058310 0.311542 0.646264 0.049 Uiso 1 1 calc R . . . .
C00W C 0.1720(4) 0.3013(2) 0.4261(4) 0.0231(13) Uani 1 1 d . . . . .
H00W H 0.107852 0.296154 0.421011 0.028 Uiso 1 1 calc R . . . .
C00X C 0.1714(4) 0.4886(2) 0.5151(4) 0.0257(13) Uani 1 1 d . . . . .
H00X H 0.108095 0.496258 0.519955 0.031 Uiso 1 1 calc R . . . .
C00Y C 0.1875(4) 0.3576(2) 0.7390(4) 0.0254(13) Uani 1 1 d . . . . .
H00Y H 0.124833 0.356945 0.754529 0.031 Uiso 1 1 calc R . . . .
C00Z C 0.2377(4) 0.5277(2) 0.4950(4) 0.0277(14) Uani 1 1 d . . . . .
H00Z H 0.230055 0.566507 0.483601 0.033 Uiso 1 1 calc R . . . .
C010 C 0.0179(4) 0.3953(3) 0.4858(4) 0.0375(16) Uani 1 1 d . . . . .
H010 H 0.030816 0.424277 0.442327 0.045 Uiso 1 1 calc R . . . .
B1 B 0.1769(4) 0.3801(3) 0.5548(4) 0.0196(13) Uani 1 1 d . . . . .
C012 C -0.0490(4) 0.3268(3) 0.5622(5) 0.0432(18) Uani 1 1 d . . . . .
H012 H -0.093149 0.300216 0.581059 0.052 Uiso 1 1 calc R . . . .
C013 C -0.0620(4) 0.3660(3) 0.4909(5) 0.0464(19) Uani 1 1 d . . . . .
H013 H -0.115553 0.371331 0.453292 0.056 Uiso 1 1 calc R . . . .

loop_
_atom_site_aniso_label
_atom_site_aniso_U_11
_atom_site_aniso_U_22
_atom_site_aniso_U_33
_atom_site_aniso_U_23
_atom_site_aniso_U_13
_atom_site_aniso_U_12
Co1 0.0113(5) 0.0170(5) 0.0128(5) 0.000 0.0000(4) 0.000
Fe1 0.0158(4) 0.0163(4) 0.0124(4) 0.0001(3) 0.0000(3) -0.0023(3)
O003 0.035(4) 0.022(3) 0.026(3) 0.000 -0.006(3) 0.000
N2 0.014(2) 0.019(2) 0.015(2) 0.0039(17) -0.0020(18) -0.0035(18)
N1 0.020(3) 0.024(3) 0.014(2) 0.0003(19) 0.0003(19) -0.002(2)
N006 0.020(3) 0.017(2) 0.015(2) -0.0007(17) 0.0018(19) -0.0017(19)
N007 0.018(2) 0.018(2) 0.017(2) -0.0009(18) 0.0002(19) -0.0024(19)
N008 0.016(2) 0.021(2) 0.014(2) -0.0036(18) 0.0013(19) 0.0001(19)
N3 0.019(3) 0.020(3) 0.020(2) 0.0013(19) -0.004(2) 0.002(2)
N00A 0.012(2) 0.030(3) 0.015(2) -0.0028(19) 0.0010(19) -0.0007(19)
O00B 0.017(3) 0.018(3) 0.086(5) 0.000 -0.002(3) 0.000
N00C 0.012(2) 0.019(2) 0.017(2) 0.0046(17) -0.0003(18) -0.0039(18)
N00D 0.007(2) 0.022(3) 0.033(3) 0.001(2) 0.000(2) -0.0002(19)
N00E 0.017(3) 0.020(3) 0.020(2) -0.0018(18) -0.0002(19) 0.0002(19)
N00F 0.023(3) 0.036(3) 0.028(3) 0.006(2) 0.002(2) -0.002(2)
N00G 0.031(3) 0.023(3) 0.030(3) 0.001(2) -0.006(2) 0.000(2)
C1 0.012(3) 0.019(3) 0.015(3) 0.003(2) 0.005(2) 0.004(2)
C4 0.014(3) 0.014(3) 0.019(3) -0.002(2) -0.003(2) 0.000(2)
C00J 0.012(3) 0.022(3) 0.013(3) 0.000(2) -0.002(2) 0.001(2)
C00K 0.023(3) 0.022(3) 0.017(3) -0.002(2) -0.006(2) 0.000(2)
C00L 0.018(3) 0.020(3) 0.015(3) 0.001(2) -0.001(2) -0.010(2)
C2 0.017(3) 0.016(3) 0.023(3) 0.002(2) 0.001(2) 0.002(2)
C00N 0.025(3) 0.023(3) 0.015(3) 0.000(2) 0.000(2) 0.000(2)
C3 0.015(3) 0.022(3) 0.021(3) 0.000(2) 0.002(2) 0.003(2)
C00P 0.011(3) 0.020(3) 0.024(3) 0.000(2) -0.001(2) -0.006(2)
C00Q 0.026(3) 0.023(3) 0.012(3) 0.001(2) 0.000(2) -0.002(2)
C00R 0.013(3) 0.018(3) 0.021(3) 0.000(2) 0.001(2) 0.005(2)
C00S 0.012(4) 0.029(5) 0.029(5) 0.000 0.000(3) 0.000
C00T 0.027(3) 0.030(3) 0.010(3) 0.005(2) 0.008(2) -0.003(3)
C00U 0.028(3) 0.018(3) 0.021(3) -0.006(2) -0.006(2) -0.005(2)
N00V 0.034(3) 0.053(4) 0.036(3) 0.004(3) 0.000(3) 0.000(3)
C00W 0.022(3) 0.027(3) 0.020(3) 0.006(2) -0.009(2) -0.007(2)
C00X 0.025(3) 0.030(3) 0.022(3) 0.000(2) -0.003(3) 0.009(3)
C00Y 0.020(3) 0.036(4) 0.020(3) 0.002(2) 0.007(2) -0.001(3)
C00Z 0.036(4) 0.018(3) 0.029(3) 0.003(2) 0.001(3) 0.007(3)
C010 0.030(4) 0.050(4) 0.033(4) -0.001(3) -0.006(3) 0.009(3)
B1 0.012(3) 0.027(4) 0.020(3) -0.001(3) 0.000(2) -0.003(3)
C012 0.020(4) 0.068(5) 0.042(4) -0.011(4) 0.002(3) -0.007(3)
C013 0.021(4) 0.084(6) 0.033(4) -0.005(4) -0.007(3) 0.011(4)

loop_
_atom_type_symbol
_atom_type_description
_atom_type_scat_dispersion_real
_atom_type_scat_dispersion_imag
_atom_type_scat_source
C C 0.0033 0.0016 'International Tables Vol C Tables 4.2.6.8 and 6.1.1.4'
H H 0.0000 0.0000 'International Tables Vol C Tables 4.2.6.8 and 6.1.1.4'
B B 0.0013 0.0007 'International Tables Vol C Tables 4.2.6.8 and 6.1.1.4'
Co Co 0.3494 0.9721 'International Tables Vol C Tables 4.2.6.8 and 6.1.1.4'
Fe Fe 0.3463 0.8444 'International Tables Vol C Tables 4.2.6.8 and 6.1.1.4'
N N 0.0061 0.0033 'International Tables Vol C Tables 4.2.6.8 and 6.1.1.4'
O O 0.0106 0.0060 'International Tables Vol C Tables 4.2.6.8 and 6.1.1.4'

loop_
_geom_angle_atom_site_label_1
_geom_angle_atom_site_label_2
_geom_angle_atom_site_label_3
_geom_angle
_geom_angle_site_symmetry_1
_geom_angle_site_symmetry_3
_geom_angle_publ_flag
N2 Co1 N2 168.0(2) . 2_656 ?
N1 Co1 N2 93.12(16) . 2_656 ?
N1 Co1 N2 95.92(16) . . ?
N1 Co1 N2 93.12(16) 2_656 . ?
N1 Co1 N2 95.92(16) 2_656 2_656 ?
N1 Co1 N1 82.6(2) . 2_656 ?
N1 Co1 N3 89.22(16) 2_656 6_566 ?
N1 Co1 N3 171.26(16) 2_656 5_666 ?
N1 Co1 N3 171.26(17) . 6_566 ?
N1 Co1 N3 89.21(16) . 5_666 ?
N3 Co1 N2 84.71(16) 6_566 2_656 ?
N3 Co1 N2 84.71(16) 5_666 . ?
N3 Co1 N2 87.49(16) 5_666 2_656 ?
N3 Co1 N2 87.49(16) 6_566 . ?
N3 Co1 N3 99.1(2) 6_566 5_666 ?
N007 Fe1 N006 87.35(17) . . ?
N008 Fe1 N006 88.57(17) . . ?
N008 Fe1 N007 88.41(18) . . ?
C1 Fe1 N006 92.15(19) . . ?
C1 Fe1 N007 88.04(19) . . ?
C1 Fe1 N008 176.3(2) . . ?
C4 Fe1 N006 178.8(2) . . ?
C4 Fe1 N007 91.80(19) . . ?
C4 Fe1 N008 90.58(19) . . ?
C4 Fe1 C1 88.7(2) . . ?
C4 Fe1 C00L 90.1(2) . . ?
C00L Fe1 N006 90.73(19) . . ?
C00L Fe1 N007 177.50(19) . . ?
C00L Fe1 N008 93.15(19) . . ?
C00L Fe1 C1 90.4(2) . . ?
H00A O003 H00A 108.4 . 2_656 ?
H00A O003 H00B 104.5 2_656 2_656 ?
H00A O003 H00B 104.5 . . ?
H00A O003 H00B 39.5 . 2_656 ?
H00B O003 H00A 39.5 . 2_656 ?
H00B O003 H00B 127.0 . 2_656 ?
C2 N2 Co1 127.0(3) . . ?
C2 N2 C3 116.3(4) . . ?
C3 N2 Co1 116.2(3) . . ?
C1 N1 Co1 148.7(4) . . ?
N00A N006 Fe1 121.6(3) . . ?
C00K N006 Fe1 131.9(4) . . ?
C00K N006 N00A 106.5(4) . . ?
N00E N007 Fe1 121.3(3) . . ?
C00N N007 Fe1 132.0(4) . . ?
C00N N007 N00E 106.1(4) . . ?
N00C N008 Fe1 119.0(3) . . ?
C00Q N008 Fe1 134.1(4) . . ?
C00Q N008 N00C 106.8(4) . . ?
C4 N3 Co1 147.7(4) . 5_666 ?
N006 N00A B1 116.0(4) . . ?
C00Y N00A N006 109.7(4) . . ?
C00Y N00A B1 134.3(5) . . ?
N008 N00C B1 120.1(4) . . ?
C00W N00C N008 109.0(4) . . ?
C00W N00C B1 130.9(5) . . ?
C00J N00D H00D 116.1 . . ?
C00S N00D H00D 116.1 . . ?
C00S N00D C00J 127.8(5) . . ?
N007 N00E B1 115.9(4) . . ?
C00X N00E N007 108.7(4) . . ?
C00X N00E B1 135.3(5) . . ?
N00V N00F B1 119.6(5) . . ?
C010 N00F N00V 109.8(5) . . ?
C010 N00F B1 125.8(5) . . ?
N1 C1 Fe1 173.5(5) . . ?
N3 C4 Fe1 173.2(4) . . ?
N00D C00J C00P 117.1(5) . . ?
C00R C00J N00D 126.0(5) . . ?
C00R C00J C00P 116.9(5) . . ?
N006 C00K H00K 124.8 . . ?
N006 C00K C00T 110.4(5) . . ?
C00T C00K H00K 124.8 . . ?
N00G C00L Fe1 175.7(5) . . ?
N2 C2 H2 118.3 . . ?
N2 C2 C00R 123.4(5) . . ?
C00R C2 H2 118.3 . . ?
N007 C00N H00N 124.2 . . ?
N007 C00N C00Z 111.6(5) . . ?
C00Z C00N H00N 124.2 . . ?
N2 C3 H3 118.2 . . ?
N2 C3 C00P 123.6(5) . . ?
C00P C3 H3 118.2 . . ?
C00J C00P H00P 119.9 . . ?
C3 C00P C00J 120.2(5) . . ?
C3 C00P H00P 119.9 . . ?
N008 C00Q H00Q 125.2 . . ?
N008 C00Q C00U 109.7(5) . . ?
C00U C00Q H00Q 125.2 . . ?
C00J C00R C2 119.7(5) . . ?
C00J C00R H00R 120.2 . . ?
C2 C00R H00R 120.2 . . ?
O00B C00S N00D 124.7(3) . . ?
O00B C00S N00D 124.7(3) . 2_756 ?
N00D C00S N00D 110.6(7) 2_756 . ?
C00K C00T H00T 127.7 . . ?
C00Y C00T C00K 104.7(5) . . ?
C00Y C00T H00T 127.7 . . ?
C00Q C00U H00U 127.2 . . ?
C00W C00U C00Q 105.6(5) . . ?
C00W C00U H00U 127.2 . . ?
N00F N00V H00V 126.9 . . ?
C012 N00V N00F 106.1(5) . . ?
C012 N00V H00V 126.9 . . ?
N00C C00W C00U 108.9(5) . . ?
N00C C00W H00W 125.6 . . ?
C00U C00W H00W 125.6 . . ?
N00E C00X H00X 125.3 . . ?
N00E C00X C00Z 109.3(5) . . ?
C00Z C00X H00X 125.3 . . ?
N00A C00Y C00T 108.7(5) . . ?
N00A C00Y H00Y 125.6 . . ?
C00T C00Y H00Y 125.6 . . ?
C00N C00Z C00X 104.2(5) . . ?
C00N C00Z H00Z 127.9 . . ?
C00X C00Z H00Z 127.9 . . ?
N00F C010 H010 126.2 . . ?
N00F C010 C013 107.6(6) . . ?
C013 C010 H010 126.2 . . ?
N00C B1 N00A 107.8(4) . . ?
N00E B1 N00A 106.5(4) . . ?
N00E B1 N00C 108.0(4) . . ?
N00F B1 N00A 112.9(5) . . ?
N00F B1 N00C 108.5(4) . . ?
N00F B1 N00E 112.9(5) . . ?
N00V C012 H012 124.9 . . ?
N00V C012 C013 110.3(6) . . ?
C013 C012 H012 124.9 . . ?
C010 C013 C012 106.1(6) . . ?
C010 C013 H013 126.9 . . ?
C012 C013 H013 126.9 . . ?

loop_
_geom_bond_atom_site_label_1
_geom_bond_atom_site_label_2
_geom_bond_distance
_geom_bond_site_symmetry_2
_geom_bond_publ_flag
Co1 N2 2.155(4) . ?
Co1 N2 2.155(4) 2_656 ?
Co1 N1 2.122(4) . ?
Co1 N1 2.122(4) 2_656 ?
Co1 N3 2.123(4) 6_566 ?
Co1 N3 2.123(4) 5_666 ?
Fe1 N006 1.986(4) . ?
Fe1 N007 1.974(4) . ?
Fe1 N008 1.929(4) . ?
Fe1 C1 1.914(5) . ?
Fe1 C4 1.903(5) . ?
Fe1 C00L 1.912(6) . ?
O003 H00A 0.8703 . ?
O003 H00A 0.87(15) 2_656 ?
O003 H00B 0.87(11) 2_656 ?
O003 H00B 0.8701 . ?
N2 C2 1.341(6) . ?
N2 C3 1.349(6) . ?
N1 C1 1.151(6) . ?
N006 N00A 1.360(6) . ?
N006 C00K 1.342(6) . ?
N007 N00E 1.381(6) . ?
N007 C00N 1.330(6) . ?
N008 N00C 1.366(6) . ?
N008 C00Q 1.346(6) . ?
N3 C4 1.157(6) . ?
N00A C00Y 1.340(6) . ?
N00A B1 1.550(7) . ?
O00B C00S 1.210(9) . ?
N00C C00W 1.342(6) . ?
N00C B1 1.541(7) . ?
N00D H00D 0.8800 . ?
N00D C00J 1.389(6) . ?
N00D C00S 1.380(6) . ?
N00E C00X 1.342(6) . ?
N00E B1 1.533(7) . ?
N00F N00V 1.375(7) . ?
N00F C010 1.351(7) . ?
N00F B1 1.500(7) . ?
N00G C00L 1.161(6) . ?
C00J C00P 1.390(7) . ?
C00J C00R 1.384(7) . ?
C00K H00K 0.9500 . ?
C00K C00T 1.390(7) . ?
C2 H2 0.9500 . ?
C2 C00R 1.388(7) . ?
C00N H00N 0.9500 . ?
C00N C00Z 1.382(7) . ?
C3 H3 0.9500 . ?
C3 C00P 1.365(7) . ?
C00P H00P 0.9500 . ?
C00Q H00Q 0.9500 . ?
C00Q C00U 1.383(7) . ?
C00R H00R 0.9500 . ?
C00T H00T 0.9500 . ?
C00T C00Y 1.381(7) . ?
C00U H00U 0.9500 . ?
C00U C00W 1.371(7) . ?
N00V H00V 0.8800 . ?
N00V C012 1.333(7) . ?
C00W H00W 0.9500 . ?
C00X H00X 0.9500 . ?
C00X C00Z 1.383(8) . ?
C00Y H00Y 0.9500 . ?
C00Z H00Z 0.9500 . ?
C010 H010 0.9500 . ?
C010 C013 1.369(9) . ?
C012 H012 0.9500 . ?
C012 C013 1.387(9) . ?
C013 H013 0.9500 . ?
